data_1563164
loop_
_publ_author_name
'Chen, Junru'
'Chen, Xiaojie'
'Liu, Yanyan'
'Li, Yang'
'Zhao, Juan'
'Yang, Zhiyong'
'Zhang, Yi'
'Chi, Zhenguo'

_publ_section_title
;
 A color-tunable single-component luminescent molecule with multiple
 emission centers
;
_journal_name_full 'Chemical Science'
_journal_paper_doi 10.1039/D1SC02094C
_journal_year 2021
_chemical_formula_moiety 'C18 H12 O3 S'
_chemical_formula_sum 'C18 H12 O3 S'
_chemical_formula_weight 308.34
_space_group_crystal_system orthorhombic
_space_group_IT_number 61
_space_group_name_Hall '-P 2ac 2ab'
_space_group_name_H-M_alt 'P b c a'
_atom_sites_solution_hydrogens geom
_atom_sites_solution_primary dual
_audit_creation_date 2019-01-03
_audit_creation_method
;
Olex2 1.2
(compiled 2018.04.26 svn.r3504 for OlexSys, GUI svn.r5492)
;
_audit_update_record
;
2021-01-21 deposited with the CCDC.	2021-06-03 downloaded from the CCDC.
;
_cell_angle_alpha 90
_cell_angle_beta 90
_cell_angle_gamma 90
_cell_formula_units_Z 8
_cell_length_a 8.30600(10)
_cell_length_b 15.1608(2)
_cell_length_c 22.8838(3)
_cell_measurement_reflns_used 4147
_cell_measurement_temperature 294(3)
_cell_measurement_theta_max 72.9660
_cell_measurement_theta_min 6.1510
_cell_volume 2881.66(6)
_computing_cell_refinement 'CrysAlisPro 1.171.39.46 (Rigaku OD, 2018)'
_computing_data_collection 'CrysAlisPro 1.171.39.46 (Rigaku OD, 2018)'
_computing_data_reduction 'CrysAlisPro 1.171.39.46 (Rigaku OD, 2018)'
_computing_molecular_graphics 'Olex2 (Dolomanov et al., 2009)'
_computing_publication_material 'Olex2 (Dolomanov et al., 2009)'
_computing_structure_refinement 'ShelXL (Sheldrick, 2015)'
_computing_structure_solution 'ShelXT (Sheldrick, 2015)'
_diffrn_ambient_environment air
_diffrn_ambient_temperature 294(3)
_diffrn_detector 'CCD plate'
_diffrn_detector_area_resol_mean 5.2913
_diffrn_detector_type AtlasS2
_diffrn_measured_fraction_theta_full 0.995
_diffrn_measured_fraction_theta_max 0.967
_diffrn_measurement_details
;
List of Runs (angles in degrees, time in seconds):

  # Type    Start    End  Width  t~exp~   \w     \q     \k     \f   Frames
#--------------------------------------------------------------------------
  1  \w    -69.00  32.00   1.00    1.00    --  -41.14  57.00   0.00  101
  2  \w     63.00  95.00   1.00    1.00    --   41.14-125.00-150.00   32
  3  \w    101.00 140.00   1.00    2.00    --  106.22 125.00  30.00   39
  4  \w     24.00 107.00   1.00    2.00    --  106.22 -94.00   0.00   83
  5  \w     55.00 177.00   1.00    2.00    --  106.22  15.00 120.00  122
;
_diffrn_measurement_device 'four-circle diffractometer'
_diffrn_measurement_device_type 'SuperNova, Dual, Cu at home/near, AtlasS2'
_diffrn_measurement_method '\w scans'
_diffrn_orient_matrix_type 'CrysAlisPro convention (1999,Acta A55,543-557)'
_diffrn_orient_matrix_UB_11 0.0693078000
_diffrn_orient_matrix_UB_12 -0.0225686000
_diffrn_orient_matrix_UB_13 -0.0606141000
_diffrn_orient_matrix_UB_21 0.1465154000
_diffrn_orient_matrix_UB_22 -0.0439100000
_diffrn_orient_matrix_UB_23 0.0292700000
_diffrn_orient_matrix_UB_31 -0.0902814000
_diffrn_orient_matrix_UB_32 -0.0887880000
_diffrn_orient_matrix_UB_33 0.0009497000
_diffrn_radiation_monochromator mirror
_diffrn_radiation_probe x-ray
_diffrn_radiation_type CuK\a
_diffrn_radiation_wavelength 1.54184
_diffrn_reflns_av_R_equivalents 0.0270
_diffrn_reflns_av_unetI/netI 0.0242
_diffrn_reflns_Laue_measured_fraction_full 0.995
_diffrn_reflns_Laue_measured_fraction_max 0.967
_diffrn_reflns_limit_h_max 4
_diffrn_reflns_limit_h_min -10
_diffrn_reflns_limit_k_max 15
_diffrn_reflns_limit_k_min -18
_diffrn_reflns_limit_l_max 17
_diffrn_reflns_limit_l_min -28
_diffrn_reflns_number 5994
_diffrn_reflns_point_group_measured_fraction_full 0.995
_diffrn_reflns_point_group_measured_fraction_max 0.967
_diffrn_reflns_theta_full 67.684
_diffrn_reflns_theta_max 73.195
_diffrn_reflns_theta_min 3.863
_diffrn_source 'micro-focus sealed X-ray tube'
_diffrn_source_type 'SuperNova (Cu) X-ray Source'
_exptl_absorpt_coefficient_mu 2.084
_exptl_absorpt_correction_T_max 1.00000
_exptl_absorpt_correction_T_min 0.53399
_exptl_absorpt_correction_type multi-scan
_exptl_absorpt_process_details
;
CrysAlisPro 1.171.39.46 (Rigaku Oxford Diffraction, 2018)
Empirical absorption correction using spherical harmonics,
 implemented in SCALE3 ABSPACK scaling algorithm.
;
_exptl_crystal_colour yellow
_exptl_crystal_colour_primary yellow
_exptl_crystal_density_diffrn 1.421
_exptl_crystal_description block
_exptl_crystal_F_000 1280
_exptl_crystal_size_max 0.63
_exptl_crystal_size_mid 0.4
_exptl_crystal_size_min 0.32
_refine_diff_density_max 0.324
_refine_diff_density_min -0.704
_refine_diff_density_rms 0.132
_refine_ls_extinction_method none
_refine_ls_goodness_of_fit_ref 1.084
_refine_ls_hydrogen_treatment constr
_refine_ls_matrix_type full
_refine_ls_number_parameters 199
_refine_ls_number_reflns 2793
_refine_ls_number_restraints 0
_refine_ls_restrained_S_all 1.084
_refine_ls_R_factor_all 0.0563
_refine_ls_R_factor_gt 0.0540
_refine_ls_shift/su_max 0.001
_refine_ls_shift/su_mean 0.000
_refine_ls_structure_factor_coef Fsqd
_refine_ls_weighting_details 'w=1/[\s^2^(Fo^2^)+(0.0887P)^2^+0.5771P] where P=(Fo^2^+2Fc^2^)/3'
_refine_ls_weighting_scheme calc
_refine_ls_wR_factor_gt 0.1348
_refine_ls_wR_factor_ref 0.1379
_reflns_Friedel_coverage 0.000
_reflns_number_gt 2581
_reflns_number_total 2793
_reflns_threshold_expression 'I > 2\s(I)'
_cod_data_source_file d1sc02094c3.cif
_cod_data_source_block 19010302
_cod_database_code 1563164
_shelx_shelxl_version_number 2014/7
_chemical_oxdiff_formula CHOS
_chemical_oxdiff_usercomment Bp-SPhF
_shelx_space_group_comment
;
The symmetry employed for this shelxl refinement is uniquely defined
by the following loop, which should always be used as a source of
symmetry information in preference to the above space-group names.
They are only intended as comments.
;
_reflns_odcompleteness_completeness 99.18
_reflns_odcompleteness_iscentric 1
_reflns_odcompleteness_theta 66.49
_olex2_refinement_description
;
1. Fixed Uiso
 At 1.2 times of:
  All C(H) groups
2.a Aromatic/amide H refined with riding coordinates:
 C007(H007), C009(H009), C00D(H00D), C00E(H00E), C00F(H00F), C00G(H00G),
 C00H(H00H), C00I(H00I), C00J(H00J), C00K(H00K), C00L(H00L), C00M(H00M)
;
_olex2_submission_special_instructions 'No special instructions were received'
_oxdiff_exptl_absorpt_empirical_details
;
Empirical correction (ABSPACK) includes:
- Absorption correction using spherical harmonics
- Frame scaling
;
_oxdiff_exptl_absorpt_empirical_full_max 1.585
_oxdiff_exptl_absorpt_empirical_full_min 0.694

loop_
_space_group_symop_operation_xyz
'x, y, z'
'-x+1/2, -y, z+1/2'
'-x, y+1/2, -z+1/2'
'x+1/2, -y+1/2, -z'
'-x, -y, -z'
'x-1/2, y, -z-1/2'
'x, -y-1/2, z-1/2'
'-x-1/2, y-1/2, z'

loop_
_atom_site_label
_atom_site_type_symbol
_atom_site_fract_x
_atom_site_fract_y
_atom_site_fract_z
_atom_site_U_iso_or_equiv
_atom_site_adp_type
_atom_site_occupancy
_atom_site_site_symmetry_order
_atom_site_calc_flag
_atom_site_refinement_flags_posn
_atom_site_refinement_flags_adp
_atom_site_refinement_flags_occupancy
_atom_site_disorder_assembly
_atom_site_disorder_group
S001 S 0.35676(6) 0.62565(3) 0.32697(2) 0.03579(18) Uani 1 1 d . . . . .
O002 O 0.20434(17) 0.61070(9) 0.35511(6) 0.0440(3) Uani 1 1 d . . . . .
O003 O 0.61894(18) 0.60808(11) 0.52846(6) 0.0499(4) Uani 1 1 d . . . . .
O004 O 0.3907(2) 0.58044(10) 0.27324(6) 0.0536(4) Uani 1 1 d . . . . .
C005 C 0.5001(2) 0.61045(10) 0.43770(8) 0.0334(4) Uani 1 1 d . . . . .
C006 C 0.3782(2) 0.73986(12) 0.31430(7) 0.0338(4) Uani 1 1 d . . . . .
C007 C 0.3138(2) 0.79925(12) 0.35413(7) 0.0356(4) Uani 1 1 d . . . . .
H007 H 0.2571 0.7791 0.3865 0.043 Uiso 1 1 calc R . . . .
C008 C 0.3784(2) 0.63296(11) 0.48125(8) 0.0348(4) Uani 1 1 d . . . . .
C009 C 0.2148(2) 0.65441(12) 0.48223(8) 0.0392(4) Uani 1 1 d . . . . .
H009 H 0.1554 0.6556 0.4478 0.047 Uiso 1 1 calc R . . . .
C00A C 0.4593(3) 0.63112(12) 0.53483(8) 0.0424(4) Uani 1 1 d . . . . .
C00B C 0.5143(2) 0.60200(11) 0.37645(8) 0.0361(4) Uani 1 1 d . . . . .
C00C C 0.6419(2) 0.59606(13) 0.46963(9) 0.0410(4) Uani 1 1 d . . . . .
C00D C 0.4648(3) 0.76885(14) 0.26608(8) 0.0473(5) Uani 1 1 d . . . . .
H00D H 0.5084 0.7287 0.2397 0.057 Uiso 1 1 calc R . . . .
C00E C 0.4197(3) 0.91813(13) 0.29700(8) 0.0448(4) Uani 1 1 d . . . . .
H00E H 0.4329 0.9783 0.2908 0.054 Uiso 1 1 calc R . . . .
C00F C 0.3352(3) 0.88911(13) 0.34502(9) 0.0417(4) Uani 1 1 d . . . . .
H00F H 0.2924 0.9296 0.3713 0.050 Uiso 1 1 calc R . . . .
C00G C 0.6619(3) 0.58076(15) 0.35161(10) 0.0489(5) Uani 1 1 d . . . . .
H00G H 0.6704 0.5760 0.3112 0.059 Uiso 1 1 calc R . . . .
C00H C 0.7891(2) 0.57415(15) 0.44590(11) 0.0533(5) Uani 1 1 d . . . . .
H00H H 0.8791 0.5649 0.4693 0.064 Uiso 1 1 calc R . . . .
C00I C 0.1422(3) 0.67377(14) 0.53503(9) 0.0488(5) Uani 1 1 d . . . . .
H00I H 0.0334 0.6880 0.5357 0.059 Uiso 1 1 calc R . . . .
C00J C 0.3890(3) 0.65055(18) 0.58788(9) 0.0570(6) Uani 1 1 d . . . . .
H00J H 0.4476 0.6490 0.6225 0.068 Uiso 1 1 calc R . . . .
C00K C 0.4851(3) 0.85875(15) 0.25797(9) 0.0519(5) Uani 1 1 d . . . . .
H00K H 0.5432 0.8792 0.2260 0.062 Uiso 1 1 calc R . . . .
C00L C 0.7968(3) 0.56652(16) 0.38608(12) 0.0578(6) Uani 1 1 d . . . . .
H00L H 0.8940 0.5516 0.3685 0.069 Uiso 1 1 calc R . . . .
C00M C 0.2285(3) 0.67239(16) 0.58716(9) 0.0573(6) Uani 1 1 d . . . . .
H00M H 0.1768 0.6864 0.6220 0.069 Uiso 1 1 calc R . . . .

loop_
_atom_site_aniso_label
_atom_site_aniso_U_11
_atom_site_aniso_U_22
_atom_site_aniso_U_33
_atom_site_aniso_U_23
_atom_site_aniso_U_13
_atom_site_aniso_U_12
S001 0.0429(3) 0.0315(3) 0.0330(3) -0.00738(15) -0.00128(16) -0.00164(15)
O002 0.0413(7) 0.0415(7) 0.0493(8) -0.0026(6) -0.0018(6) -0.0093(5)
O003 0.0490(8) 0.0593(9) 0.0415(8) 0.0044(6) -0.0093(6) 0.0003(6)
O004 0.0709(10) 0.0499(8) 0.0400(8) -0.0197(6) -0.0026(7) 0.0027(7)
C005 0.0367(9) 0.0247(7) 0.0386(9) 0.0014(6) 0.0004(7) -0.0005(6)
C006 0.0375(8) 0.0362(9) 0.0275(8) -0.0013(7) -0.0019(6) 0.0000(7)
C007 0.0429(9) 0.0342(9) 0.0298(8) 0.0028(6) 0.0047(7) 0.0028(7)
C008 0.0434(9) 0.0273(8) 0.0335(9) 0.0015(6) 0.0027(7) -0.0016(6)
C009 0.0431(10) 0.0347(9) 0.0400(9) 0.0029(7) 0.0045(7) 0.0018(7)
C00A 0.0477(10) 0.0416(10) 0.0380(10) 0.0035(7) -0.0021(8) -0.0041(8)
C00B 0.0414(9) 0.0292(8) 0.0376(9) -0.0031(6) 0.0016(7) 0.0015(7)
C00C 0.0411(10) 0.0363(9) 0.0457(10) 0.0033(8) -0.0042(7) 0.0006(7)
C00D 0.0582(12) 0.0512(11) 0.0324(9) -0.0051(8) 0.0111(8) -0.0016(9)
C00E 0.0543(11) 0.0388(9) 0.0412(10) 0.0079(7) -0.0033(8) -0.0051(8)
C00F 0.0521(11) 0.0338(9) 0.0390(10) 0.0010(7) 0.0027(8) 0.0049(8)
C00G 0.0486(11) 0.0478(11) 0.0502(12) -0.0067(9) 0.0104(9) 0.0073(9)
C00H 0.0370(10) 0.0542(12) 0.0688(13) 0.0019(10) -0.0058(9) 0.0074(9)
C00I 0.0519(11) 0.0446(11) 0.0500(11) 0.0012(9) 0.0136(9) 0.0035(8)
C00J 0.0712(15) 0.0672(14) 0.0327(10) 0.0004(9) -0.0007(9) -0.0090(12)
C00K 0.0633(13) 0.0558(11) 0.0364(10) 0.0081(9) 0.0113(9) -0.0089(10)
C00L 0.0399(10) 0.0584(13) 0.0750(15) -0.0077(11) 0.0105(10) 0.0111(9)
C00M 0.0724(15) 0.0600(13) 0.0395(10) -0.0047(9) 0.0161(10) -0.0046(11)

loop_
_atom_type_symbol
_atom_type_description
_atom_type_scat_dispersion_real
_atom_type_scat_dispersion_imag
_atom_type_scat_source
C C 0.0181 0.0091 'International Tables Vol C Tables 4.2.6.8 and 6.1.1.4'
H H 0.0000 0.0000 'International Tables Vol C Tables 4.2.6.8 and 6.1.1.4'
O O 0.0492 0.0322 'International Tables Vol C Tables 4.2.6.8 and 6.1.1.4'
S S 0.3331 0.5567 'International Tables Vol C Tables 4.2.6.8 and 6.1.1.4'

loop_
_geom_angle_atom_site_label_1
_geom_angle_atom_site_label_2
_geom_angle_atom_site_label_3
_geom_angle
_geom_angle_site_symmetry_1
_geom_angle_site_symmetry_3
_geom_angle_publ_flag
O002 S001 C006 108.48(8) . . ?
O002 S001 C00B 109.44(9) . . ?
O004 S001 O002 118.76(9) . . ?
O004 S001 C006 107.94(9) . . ?
O004 S001 C00B 107.84(9) . . ?
C006 S001 C00B 103.28(8) . . ?
C00C O003 C00A 105.72(15) . . ?
C00B C005 C008 139.17(17) . . ?
C00C C005 C008 105.19(16) . . ?
C00C C005 C00B 115.62(17) . . ?
C007 C006 S001 119.33(13) . . ?
C007 C006 C00D 121.05(17) . . ?
C00D C006 S001 119.56(14) . . ?
C006 C007 H007 120.4 . . ?
C006 C007 C00F 119.22(17) . . ?
C00F C007 H007 120.4 . . ?
C009 C008 C005 137.60(17) . . ?
C009 C008 C00A 117.25(18) . . ?
C00A C008 C005 105.15(16) . . ?
C008 C009 H009 120.4 . . ?
C00I C009 C008 119.17(18) . . ?
C00I C009 H009 120.4 . . ?
O003 C00A C008 111.98(17) . . ?
C00J C00A O003 123.65(19) . . ?
C00J C00A C008 124.4(2) . . ?
C005 C00B S001 123.75(14) . . ?
C00G C00B S001 115.99(15) . . ?
C00G C00B C005 120.06(18) . . ?
O003 C00C C005 111.95(17) . . ?
O003 C00C C00H 122.81(19) . . ?
C00H C00C C005 125.2(2) . . ?
C006 C00D H00D 120.6 . . ?
C00K C00D C006 118.74(18) . . ?
C00K C00D H00D 120.6 . . ?
C00F C00E H00E 119.7 . . ?
C00F C00E C00K 120.60(19) . . ?
C00K C00E H00E 119.7 . . ?
C007 C00F H00F 120.1 . . ?
C00E C00F C007 119.90(18) . . ?
C00E C00F H00F 120.1 . . ?
C00B C00G H00G 119.5 . . ?
C00L C00G C00B 121.1(2) . . ?
C00L C00G H00G 119.5 . . ?
C00C C00H H00H 121.5 . . ?
C00L C00H C00C 116.99(19) . . ?
C00L C00H H00H 121.5 . . ?
C009 C00I H00I 119.3 . . ?
C009 C00I C00M 121.5(2) . . ?
C00M C00I H00I 119.3 . . ?
C00A C00J H00J 121.6 . . ?
C00M C00J C00A 116.8(2) . . ?
C00M C00J H00J 121.6 . . ?
C00D C00K H00K 119.8 . . ?
C00E C00K C00D 120.48(18) . . ?
C00E C00K H00K 119.8 . . ?
C00G C00L H00L 119.5 . . ?
C00H C00L C00G 121.00(19) . . ?
C00H C00L H00L 119.5 . . ?
C00I C00M H00M 119.6 . . ?
C00J C00M C00I 120.90(19) . . ?
C00J C00M H00M 119.6 . . ?

loop_
_geom_bond_atom_site_label_1
_geom_bond_atom_site_label_2
_geom_bond_distance
_geom_bond_site_symmetry_2
_geom_bond_publ_flag
S001 O002 1.4384(15) . ?
S001 O004 1.4356(13) . ?
S001 C006 1.7645(18) . ?
S001 C00B 1.7672(19) . ?
O003 C00A 1.379(3) . ?
O003 C00C 1.372(3) . ?
C005 C008 1.460(2) . ?
C005 C00B 1.412(3) . ?
C005 C00C 1.403(3) . ?
C006 C007 1.388(2) . ?
C006 C00D 1.389(3) . ?
C007 H007 0.9300 . ?
C007 C00F 1.390(3) . ?
C008 C009 1.398(3) . ?
C008 C00A 1.398(3) . ?
C009 H009 0.9300 . ?
C009 C00I 1.382(3) . ?
C00A C00J 1.379(3) . ?
C00B C00G 1.389(3) . ?
C00C C00H 1.378(3) . ?
C00D H00D 0.9300 . ?
C00D C00K 1.386(3) . ?
C00E H00E 0.9300 . ?
C00E C00F 1.376(3) . ?
C00E C00K 1.380(3) . ?
C00F H00F 0.9300 . ?
C00G H00G 0.9300 . ?
C00G C00L 1.387(3) . ?
C00H H00H 0.9300 . ?
C00H C00L 1.375(4) . ?
C00I H00I 0.9300 . ?
C00I C00M 1.392(3) . ?
C00J H00J 0.9300 . ?
C00J C00M 1.374(4) . ?
C00K H00K 0.9300 . ?
C00L H00L 0.9300 . ?
C00M H00M 0.9300 . ?
